data_4036150
loop_
_publ_author_name
'Liu, Le'
'Wang, Jianbo'
'Zhou, Hongwei'

_publ_section_title
;
 Selectfluor-Promoted Sequential Reactions via Allene Intermediates:
 Metal-Free Construction of Fused Polycyclic Skeletons.
;
_journal_issue 9
_journal_name_full 'The Journal of organic chemistry'
_journal_page_first 4749
_journal_page_last 4753
_journal_paper_doi 10.1021/acs.joc.5b00261
_journal_volume 80
_journal_year 2015
_chemical_formula_moiety 'C26 H21 N O2'
_chemical_formula_sum 'C26 H21 N O2'
_chemical_formula_weight 379.44
_space_group_IT_number 15
_space_group_name_Hall '-C 2yc'
_space_group_name_H-M_alt 'C 1 2/c 1'
_symmetry_cell_setting monoclinic
_symmetry_space_group_name_Hall '-C 2yc'
_symmetry_space_group_name_H-M 'C 1 2/c 1'
_atom_sites_solution_hydrogens geom
_atom_sites_solution_primary direct
_atom_sites_solution_secondary difmap
_audit_creation_method SHELXL-97
_cell_angle_alpha 90.00
_cell_angle_beta 99.556(7)
_cell_angle_gamma 90.00
_cell_formula_units_Z 8
_cell_length_a 18.8047(12)
_cell_length_b 12.8679(9)
_cell_length_c 18.8388(13)
_cell_measurement_reflns_used 2260
_cell_measurement_temperature 293(2)
_cell_measurement_theta_max 29.5335
_cell_measurement_theta_min 3.2832
_cell_volume 4495.3(5)
_computing_cell_refinement 'CrysAlis PRO (Agilent Technologies, 2011)'
_computing_data_collection 'CrysAlis PRO'
_computing_data_reduction 'CrysAlis PRO'
_computing_molecular_graphics 'OLEX2 (Dolomanov et al., 2009)'
_computing_publication_material OLEX2
_computing_structure_refinement 'SHELXL-97 (Sheldrick, 2008)'
_computing_structure_solution 'SHELXS-97 (Sheldrick, 2008)'
_diffrn_ambient_temperature 293(2)
_diffrn_detector_area_resol_mean 10.3592
_diffrn_measured_fraction_theta_full 0.998
_diffrn_measured_fraction_theta_max 0.998
_diffrn_measurement_device_type 'Xcalibur, Atlas, Gemini ultra'
_diffrn_measurement_method '\w scans'
_diffrn_radiation_monochromator graphite
_diffrn_radiation_source 'fine-focus sealed tube'
_diffrn_radiation_type MoK\a
_diffrn_radiation_wavelength 0.71073
_diffrn_reflns_av_R_equivalents 0.0335
_diffrn_reflns_av_sigmaI/netI 0.0413
_diffrn_reflns_limit_h_max 22
_diffrn_reflns_limit_h_min -17
_diffrn_reflns_limit_k_max 15
_diffrn_reflns_limit_k_min -13
_diffrn_reflns_limit_l_max 18
_diffrn_reflns_limit_l_min -22
_diffrn_reflns_number 9324
_diffrn_reflns_theta_full 25.34
_diffrn_reflns_theta_max 25.34
_diffrn_reflns_theta_min 3.35
_exptl_absorpt_coefficient_mu 0.071
_exptl_absorpt_correction_T_max 0.9778
_exptl_absorpt_correction_T_min 0.9737
_exptl_absorpt_correction_type multi-scan
_exptl_absorpt_process_details
;
CrysAlis PRO (Agilent Technologies, 2011) 
;
_exptl_crystal_colour yellow
_exptl_crystal_density_diffrn 1.121
_exptl_crystal_density_method 'not measured'
_exptl_crystal_description block
_exptl_crystal_F_000 1600
_exptl_crystal_size_max 0.38
_exptl_crystal_size_mid 0.36
_exptl_crystal_size_min 0.32
_platon_squeeze_details
;
;
_refine_diff_density_max 0.218
_refine_diff_density_min -0.203
_refine_diff_density_rms 0.052
_refine_ls_extinction_method none
_refine_ls_goodness_of_fit_ref 1.049
_refine_ls_hydrogen_treatment mixed
_refine_ls_matrix_type full
_refine_ls_number_parameters 263
_refine_ls_number_reflns 4107
_refine_ls_number_restraints 0
_refine_ls_restrained_S_all 1.049
_refine_ls_R_factor_all 0.0995
_refine_ls_R_factor_gt 0.0652
_refine_ls_shift/su_max 0.000
_refine_ls_shift/su_mean 0.000
_refine_ls_structure_factor_coef Fsqd
_refine_ls_weighting_details 'calc w=1/[\s^2^(Fo^2^)+(0.1185P)^2^+0.0000P] where P=(Fo^2^+2Fc^2^)/3'
_refine_ls_weighting_scheme calc
_refine_ls_wR_factor_gt 0.1880
_refine_ls_wR_factor_ref 0.2087
_reflns_number_gt 2567
_reflns_number_total 4107
_reflns_threshold_expression >2sigma(I)
_cod_data_source_file jo5b00261_si_002.cif
_cod_data_source_block 130527_zhw_2694
_cod_original_sg_symbol_H-M 'C 2/c'
_cod_database_code 4036150

loop_
_symmetry_equiv_pos_as_xyz
'x, y, z'
'-x, y, -z+1/2'
'x+1/2, y+1/2, z'
'-x+1/2, y+1/2, -z+1/2'
'-x, -y, -z'
'x, -y, z-1/2'
'-x+1/2, -y+1/2, -z'
'x+1/2, -y+1/2, z-1/2'

loop_
_atom_site_label
_atom_site_type_symbol
_atom_site_fract_x
_atom_site_fract_y
_atom_site_fract_z
_atom_site_U_iso_or_equiv
_atom_site_adp_type
_atom_site_occupancy
_atom_site_symmetry_multiplicity
_atom_site_calc_flag
_atom_site_refinement_flags
O1 O 0.10375(13) 0.8926(2) -0.13845(12) 0.0931(7) Uani 1 1 d .
O2 O 0.22740(11) 1.19356(15) 0.18845(12) 0.0803(6) Uani 1 1 d .
N1 N 0.19643(11) 0.77679(16) 0.10950(11) 0.0564(6) Uani 1 1 d .
C1 C 0.00525(14) 0.7419(2) 0.13214(13) 0.0595(7) Uani 1 1 d .
H1 H 0.0453 0.7084 0.1578 0.071 Uiso 1 1 calc R
C2 C -0.05738(15) 0.7442(3) 0.15940(15) 0.0725(8) Uani 1 1 d .
H2 H -0.0597 0.7117 0.2030 0.087 Uiso 1 1 calc R
C3 C -0.11771(16) 0.7944(3) 0.12268(17) 0.0746(8) Uani 1 1 d .
H3 H -0.1602 0.7958 0.1419 0.090 Uiso 1 1 calc R
C4 C -0.11492(15) 0.8416(2) 0.05869(16) 0.0676(8) Uani 1 1 d .
H4 H -0.1556 0.8754 0.0348 0.081 Uiso 1 1 calc R
C5 C -0.05127(12) 0.84022(19) 0.02761(13) 0.0503(6) Uani 1 1 d .
C6 C 0.01060(12) 0.78947(18) 0.06577(12) 0.0460(6) Uani 1 1 d .
C7 C 0.07549(12) 0.78755(18) 0.03554(12) 0.0451(6) Uani 1 1 d .
C8 C 0.07534(13) 0.83290(19) -0.03072(13) 0.0521(6) Uani 1 1 d .
C9 C 0.01324(14) 0.8823(2) -0.06820(13) 0.0567(7) Uani 1 1 d .
C10 C -0.04817(14) 0.8864(2) -0.04010(14) 0.0613(7) Uani 1 1 d .
H10 H -0.0886 0.9196 -0.0652 0.074 Uiso 1 1 calc R
C11 C 0.03053(17) 0.9191(3) -0.13855(15) 0.0746(8) Uani 1 1 d .
H11A H -0.0004 0.8853 -0.1782 0.090 Uiso 1 1 calc R
H11B H 0.0237 0.9936 -0.1433 0.090 Uiso 1 1 calc R
C12 C 0.13406(16) 0.8395(3) -0.07506(15) 0.0721(8) Uani 1 1 d .
H12A H 0.1751 0.8775 -0.0495 0.086 Uiso 1 1 calc R
H12B H 0.1499 0.7706 -0.0864 0.086 Uiso 1 1 calc R
C13 C 0.14174(12) 0.73236(19) 0.07321(12) 0.0470(6) Uani 1 1 d .
C14 C 0.14552(12) 0.61741(18) 0.06495(13) 0.0489(6) Uani 1 1 d .
C15 C 0.09792(14) 0.5639(2) 0.01342(14) 0.0598(7) Uani 1 1 d .
H15 H 0.0618 0.5997 -0.0166 0.072 Uiso 1 1 calc R
C16 C 0.10414(17) 0.4569(2) 0.00666(16) 0.0715(8) Uani 1 1 d .
H16 H 0.0724 0.4215 -0.0282 0.086 Uiso 1 1 calc R
C17 C 0.15656(18) 0.4034(2) 0.05084(17) 0.0753(9) Uani 1 1 d .
H17 H 0.1606 0.3318 0.0457 0.090 Uiso 1 1 calc R
C18 C 0.20330(16) 0.4552(2) 0.10284(18) 0.0724(8) Uani 1 1 d .
H18 H 0.2387 0.4186 0.1331 0.087 Uiso 1 1 calc R
C19 C 0.19786(14) 0.5613(2) 0.11022(14) 0.0599(7) Uani 1 1 d .
H19 H 0.2294 0.5957 0.1458 0.072 Uiso 1 1 calc R
C20 C 0.19779(13) 0.88489(19) 0.12605(13) 0.0523(6) Uani 1 1 d .
C21 C 0.16217(13) 0.9238(2) 0.17892(14) 0.0553(6) Uani 1 1 d .
H21 H 0.1315 0.8806 0.1994 0.066 Uiso 1 1 calc R
C22 C 0.17120(14) 1.0258(2) 0.20204(13) 0.0550(7) Uani 1 1 d .
H22 H 0.1476 1.0501 0.2384 0.066 Uiso 1 1 calc R
C23 C 0.21538(14) 1.0911(2) 0.17103(14) 0.0559(6) Uani 1 1 d .
C24 C 0.25103(15) 1.0528(2) 0.11772(15) 0.0660(8) Uani 1 1 d .
H24 H 0.2806 1.0967 0.0962 0.079 Uiso 1 1 calc R
C25 C 0.24312(15) 0.9506(2) 0.09629(15) 0.0641(7) Uani 1 1 d .
H25 H 0.2685 0.9255 0.0615 0.077 Uiso 1 1 calc R
C26 C 0.18154(18) 1.2420(2) 0.23046(17) 0.0766(8) Uani 1 1 d .
H26A H 0.1326 1.2377 0.2061 0.115 Uiso 1 1 calc R
H26B H 0.1950 1.3137 0.2377 0.115 Uiso 1 1 calc R
H26C H 0.1858 1.2078 0.2762 0.115 Uiso 1 1 calc R

loop_
_atom_site_aniso_label
_atom_site_aniso_U_11
_atom_site_aniso_U_22
_atom_site_aniso_U_33
_atom_site_aniso_U_23
_atom_site_aniso_U_13
_atom_site_aniso_U_12
O1 0.0889(16) 0.1294(19) 0.0706(13) 0.0363(13) 0.0414(12) 0.0212(14)
O2 0.0821(15) 0.0692(13) 0.0985(15) -0.0209(11) 0.0414(12) -0.0161(10)
N1 0.0438(12) 0.0607(13) 0.0630(13) -0.0027(10) 0.0040(10) 0.0044(9)
C1 0.0488(15) 0.0848(19) 0.0466(13) 0.0089(13) 0.0131(11) 0.0069(13)
C2 0.0610(18) 0.106(2) 0.0562(15) 0.0075(16) 0.0251(14) 0.0016(16)
C3 0.0511(17) 0.103(2) 0.0769(19) -0.0026(17) 0.0324(15) 0.0010(15)
C4 0.0432(15) 0.092(2) 0.0701(18) -0.0033(16) 0.0157(13) 0.0115(14)
C5 0.0401(13) 0.0615(14) 0.0500(14) -0.0035(11) 0.0097(11) 0.0041(11)
C6 0.0396(13) 0.0563(13) 0.0436(12) -0.0039(10) 0.0112(10) 0.0006(10)
C7 0.0401(13) 0.0525(13) 0.0440(12) -0.0015(10) 0.0111(10) 0.0018(10)
C8 0.0462(14) 0.0643(15) 0.0471(13) 0.0012(12) 0.0119(11) 0.0018(12)
C9 0.0568(16) 0.0669(16) 0.0459(14) 0.0057(12) 0.0070(12) 0.0032(13)
C10 0.0470(15) 0.0774(18) 0.0593(16) 0.0123(14) 0.0081(12) 0.0144(13)
C11 0.075(2) 0.097(2) 0.0533(16) 0.0176(15) 0.0138(14) 0.0023(17)
C12 0.0637(18) 0.103(2) 0.0554(16) 0.0175(15) 0.0260(14) 0.0101(16)
C13 0.0419(13) 0.0601(15) 0.0418(12) 0.0048(11) 0.0156(11) 0.0048(11)
C14 0.0412(13) 0.0590(14) 0.0504(13) 0.0014(11) 0.0192(11) 0.0043(11)
C15 0.0576(16) 0.0723(18) 0.0509(14) -0.0032(13) 0.0129(13) 0.0031(14)
C16 0.079(2) 0.0718(19) 0.0655(17) -0.0148(15) 0.0182(16) -0.0101(16)
C17 0.087(2) 0.0574(17) 0.090(2) -0.0016(16) 0.0388(19) 0.0045(16)
C18 0.0630(19) 0.0670(19) 0.090(2) 0.0082(16) 0.0211(17) 0.0116(15)
C19 0.0522(16) 0.0625(17) 0.0654(16) 0.0063(13) 0.0110(13) 0.0018(12)
C20 0.0414(13) 0.0572(15) 0.0553(14) -0.0028(12) -0.0009(11) 0.0052(11)
C21 0.0501(14) 0.0599(16) 0.0578(15) 0.0063(12) 0.0146(12) -0.0017(12)
C22 0.0521(15) 0.0663(17) 0.0478(14) -0.0007(12) 0.0117(12) 0.0038(12)
C23 0.0516(15) 0.0607(15) 0.0569(15) -0.0044(12) 0.0133(12) -0.0044(12)
C24 0.0599(17) 0.0699(18) 0.0730(18) -0.0023(14) 0.0249(14) -0.0097(14)
C25 0.0567(17) 0.0714(18) 0.0680(17) -0.0097(14) 0.0221(14) -0.0037(14)
C26 0.089(2) 0.0657(17) 0.0769(19) -0.0102(16) 0.0184(17) 0.0007(16)

loop_
_atom_type_symbol
_atom_type_description
_atom_type_scat_dispersion_real
_atom_type_scat_dispersion_imag
_atom_type_scat_source
C C 0.0033 0.0016 'International Tables Vol C Tables 4.2.6.8 and 6.1.1.4'
H H 0.0000 0.0000 'International Tables Vol C Tables 4.2.6.8 and 6.1.1.4'
N N 0.0061 0.0033 'International Tables Vol C Tables 4.2.6.8 and 6.1.1.4'
O O 0.0106 0.0060 'International Tables Vol C Tables 4.2.6.8 and 6.1.1.4'

loop_
_geom_angle_atom_site_label_1
_geom_angle_atom_site_label_2
_geom_angle_atom_site_label_3
_geom_angle
C12 O1 C11 111.9(2)
C23 O2 C26 118.0(2)
C13 N1 C20 122.7(2)
C2 C1 C6 121.3(2)
C2 C1 H1 119.4
C6 C1 H1 119.4
C1 C2 C3 120.6(3)
C1 C2 H2 119.7
C3 C2 H2 119.7
C4 C3 C2 120.1(3)
C4 C3 H3 119.9
C2 C3 H3 119.9
C3 C4 C5 121.4(3)
C3 C4 H4 119.3
C5 C4 H4 119.3
C10 C5 C4 122.0(2)
C10 C5 C6 119.7(2)
C4 C5 C6 118.2(2)
C1 C6 C5 118.4(2)
C1 C6 C7 122.5(2)
C5 C6 C7 119.2(2)
C8 C7 C6 118.7(2)
C8 C7 C13 120.3(2)
C6 C7 C13 121.0(2)
C7 C8 C9 121.4(2)
C7 C8 C12 129.8(2)
C9 C8 C12 108.8(2)
C10 C9 C8 120.8(2)
C10 C9 C11 131.5(2)
C8 C9 C11 107.6(2)
C9 C10 C5 120.2(2)
C9 C10 H10 119.9
C5 C10 H10 119.9
O1 C11 C9 106.1(2)
O1 C11 H11A 110.5
C9 C11 H11A 110.5
O1 C11 H11B 110.5
C9 C11 H11B 110.5
H11A C11 H11B 108.7
O1 C12 C8 105.6(2)
O1 C12 H12A 110.6
C8 C12 H12A 110.6
O1 C12 H12B 110.6
C8 C12 H12B 110.6
H12A C12 H12B 108.8
N1 C13 C14 117.0(2)
N1 C13 C7 125.0(2)
C14 C13 C7 118.0(2)
C15 C14 C19 118.6(2)
C15 C14 C13 121.9(2)
C19 C14 C13 119.5(2)
C16 C15 C14 120.1(3)
C16 C15 H15 120.0
C14 C15 H15 120.0
C17 C16 C15 120.5(3)
C17 C16 H16 119.8
C15 C16 H16 119.8
C16 C17 C18 120.0(3)
C16 C17 H17 120.0
C18 C17 H17 120.0
C17 C18 C19 120.2(3)
C17 C18 H18 119.9
C19 C18 H18 119.9
C18 C19 C14 120.6(3)
C18 C19 H19 119.7
C14 C19 H19 119.7
C21 C20 C25 118.3(2)
C21 C20 N1 121.2(2)
C25 C20 N1 119.9(2)
C20 C21 C22 121.4(2)
C20 C21 H21 119.3
C22 C21 H21 119.3
C23 C22 C21 119.7(2)
C23 C22 H22 120.1
C21 C22 H22 120.1
O2 C23 C22 125.0(2)
O2 C23 C24 115.8(2)
C22 C23 C24 119.2(2)
C25 C24 C23 120.7(3)
C25 C24 H24 119.7
C23 C24 H24 119.7
C24 C25 C20 120.6(3)
C24 C25 H25 119.7
C20 C25 H25 119.7
O2 C26 H26A 109.5
O2 C26 H26B 109.5
H26A C26 H26B 109.5
O2 C26 H26C 109.5
H26A C26 H26C 109.5
H26B C26 H26C 109.5

loop_
_geom_bond_atom_site_label_1
_geom_bond_atom_site_label_2
_geom_bond_distance
O1 C12 1.411(3)
O1 C11 1.418(4)
O2 C23 1.368(3)
O2 C26 1.409(4)
N1 C13 1.272(3)
N1 C20 1.425(3)
C1 C2 1.361(4)
C1 C6 1.410(3)
C1 H1 0.9300
C2 C3 1.387(4)
C2 H2 0.9300
C3 C4 1.358(4)
C3 H3 0.9300
C4 C5 1.417(4)
C4 H4 0.9300
C5 C10 1.417(3)
C5 C6 1.421(3)
C6 C7 1.430(3)
C7 C8 1.378(3)
C7 C13 1.505(3)
C8 C9 1.411(3)
C8 C12 1.493(4)
C9 C10 1.349(4)
C9 C11 1.493(4)
C10 H10 0.9300
C11 H11A 0.9700
C11 H11B 0.9700
C12 H12A 0.9700
C12 H12B 0.9700
C13 C14 1.490(3)
C14 C15 1.389(3)
C14 C19 1.393(3)
C15 C16 1.389(4)
C15 H15 0.9300
C16 C17 1.366(4)
C16 H16 0.9300
C17 C18 1.375(4)
C17 H17 0.9300
C18 C19 1.377(4)
C18 H18 0.9300
C19 H19 0.9300
C20 C21 1.383(4)
C20 C25 1.384(4)
C21 C22 1.383(4)
C21 H21 0.9300
C22 C23 1.378(4)
C22 H22 0.9300
C23 C24 1.387(4)
C24 C25 1.377(4)
C24 H24 0.9300
C25 H25 0.9300
C26 H26A 0.9600
C26 H26B 0.9600
C26 H26C 0.9600

loop_
_platon_squeeze_void_nr
_platon_squeeze_void_average_x
_platon_squeeze_void_average_y
_platon_squeeze_void_average_z
_platon_squeeze_void_volume
_platon_squeeze_void_count_electrons
_platon_squeeze_void_content
1 0.500 -0.061 0.250 169 20 ' '
2 0.500 0.061 0.750 169 20 ' '
3 0.000 0.439 0.250 169 20 ' '
4 0.000 0.561 0.750 169 20 ' '
